data_7126719
loop_
_publ_author_name
'Mulholland, Katie D.'
'Yoon, Sangbin'
'Rennie, Christopher C.'
'Sitch, Eleanor K.'
'McKay, Alasdair I.'
'Edkins, Katharina'
'Edkins, Robert M.'

_publ_section_title
;
 Iridium-catalysed 3,5-bis-borylation of phthalonitrile enables access to
 a family of C<sub>4h</sub> octaarylphthalocyanines.
;
_journal_issue 60
_journal_name_full 'Chemical communications (Cambridge, England)'
_journal_page_first 8452
_journal_page_last 8455
_journal_paper_doi 10.1039/d0cc03161e
_journal_volume 56
_journal_year 2020
_chemical_formula_moiety 'C36 H44 N2'
_chemical_formula_sum 'C36 H44 N2'
_chemical_formula_weight 504.73
_space_group_crystal_system triclinic
_space_group_IT_number 2
_space_group_name_Hall '-P 1'
_space_group_name_H-M_alt 'P -1'
_atom_sites_solution_hydrogens geom
_atom_sites_solution_primary dual
_audit_creation_date 2017-03-16
_audit_creation_method
;
Olex2 1.2
(compiled 2017.03.02 svn.r3394 for OlexSys, GUI svn.r5324)
;
_audit_update_record
;
2020-06-08 deposited with the CCDC.	2020-06-18 downloaded from the CCDC.
;
_cell_angle_alpha 105.674(4)
_cell_angle_beta 90.147(4)
_cell_angle_gamma 102.422(4)
_cell_formula_units_Z 2
_cell_length_a 8.9530(12)
_cell_length_b 11.4420(14)
_cell_length_c 15.907(2)
_cell_measurement_reflns_used 5349
_cell_measurement_temperature 120
_cell_measurement_theta_max 26.30
_cell_measurement_theta_min 2.33
_cell_volume 1529.0(3)
_computing_cell_refinement 'SAINT v8.37A (Bruker, 2015)'
_computing_data_collection 'Bruker APEXII (Bruker, 2015)'
_computing_data_reduction 'SAINT v8.37A (Bruker, 2015)'
_computing_molecular_graphics 'Olex2 (Dolomanov et al., 2009)'
_computing_publication_material 'Olex2 (Dolomanov et al., 2009)'
_computing_structure_refinement 'XL (Sheldrick, 2008)'
_computing_structure_solution 'XT (Sheldrick, 2015)'
_diffrn_ambient_temperature 120
_diffrn_detector 'Bruker APEX2 area detector'
_diffrn_detector_area_resol_mean 7.9
_diffrn_detector_type 'CCD area detector'
_diffrn_measured_fraction_theta_full 0.999
_diffrn_measured_fraction_theta_max 0.998
_diffrn_measurement_device 'three-circle diffractometer'
_diffrn_measurement_device_type 'Bruker SMART APEX2 area detector'
_diffrn_measurement_method '\w and \f scans'
_diffrn_radiation_monochromator 'mirror optics'
_diffrn_radiation_probe x-ray
_diffrn_radiation_type MoK\a
_diffrn_radiation_wavelength 0.71073
_diffrn_reflns_av_R_equivalents 0.1109
_diffrn_reflns_av_unetI/netI 0.0931
_diffrn_reflns_Laue_measured_fraction_full 0.999
_diffrn_reflns_Laue_measured_fraction_max 0.998
_diffrn_reflns_limit_h_max 11
_diffrn_reflns_limit_h_min -11
_diffrn_reflns_limit_k_max 14
_diffrn_reflns_limit_k_min -14
_diffrn_reflns_limit_l_max 19
_diffrn_reflns_limit_l_min -19
_diffrn_reflns_number 29621
_diffrn_reflns_point_group_measured_fraction_full 0.999
_diffrn_reflns_point_group_measured_fraction_max 0.998
_diffrn_reflns_theta_full 25.242
_diffrn_reflns_theta_max 25.997
_diffrn_reflns_theta_min 2.334
_diffrn_source 'microfocus sealed X-ray tube'
_diffrn_source_type 'Incoatec I\ms'
_diffrn_standards_number 0
_exptl_absorpt_coefficient_mu 0.063
_exptl_absorpt_correction_T_max 1.0000
_exptl_absorpt_correction_T_min 0.9217
_exptl_absorpt_correction_type analytical
_exptl_absorpt_process_details
'SADABS-2014/5 (Bruker,2014/5) was used for absorption correction. wR2(int) was 0.0884 before and 0.0645 after correction. The Ratio of minimum to maximum transmission is 0.9217. The \l/2 correction factor is Not present.'
_exptl_crystal_colour 'clear colourless'
_exptl_crystal_colour_lustre clear
_exptl_crystal_colour_primary colourless
_exptl_crystal_density_diffrn 1.096
_exptl_crystal_description prism
_exptl_crystal_F_000 548
_exptl_crystal_preparation 'Cut from a larger crystal'
_exptl_crystal_size_max 0.212
_exptl_crystal_size_mid 0.155
_exptl_crystal_size_min 0.147
_refine_diff_density_max 0.402
_refine_diff_density_min -0.245
_refine_diff_density_rms 0.054
_refine_ls_extinction_method none
_refine_ls_goodness_of_fit_ref 1.008
_refine_ls_hydrogen_treatment constr
_refine_ls_matrix_type full
_refine_ls_number_parameters 355
_refine_ls_number_reflns 5988
_refine_ls_number_restraints 0
_refine_ls_restrained_S_all 1.008
_refine_ls_R_factor_all 0.1265
_refine_ls_R_factor_gt 0.0622
_refine_ls_shift/su_max 0.000
_refine_ls_shift/su_mean 0.000
_refine_ls_structure_factor_coef Fsqd
_refine_ls_weighting_details 'w=1/[\s^2^(Fo^2^)+(0.0521P)^2^+0.7852P] where P=(Fo^2^+2Fc^2^)/3'
_refine_ls_weighting_scheme calc
_refine_ls_wR_factor_gt 0.1185
_refine_ls_wR_factor_ref 0.1418
_reflns_Friedel_coverage 0.000
_reflns_number_gt 3611
_reflns_number_total 5988
_reflns_threshold_expression 'I > 2\s(I)'
_cod_data_source_file d0cc03161e2.cif
_cod_data_source_block ke069
_cod_depositor_comments 'Adding full bibliography for 7126716--7126723.cif.'
_cod_database_code 7126719
_shelx_shelxl_version_number 2014/7
_shelx_space_group_comment
;
The symmetry employed for this shelxl refinement is uniquely defined
by the following loop, which should always be used as a source of
symmetry information in preference to the above space-group names.
They are only intended as comments.
;
_olex2_refinement_description
;
1. Fixed Uiso
 At 1.2 times of:
  All C(H) groups
 At 1.5 times of:
  All C(H,H,H) groups
2.a Aromatic/amide H refined with riding coordinates:
 C28(H28), C6(H6), C24(H24), C10(H10), C12(H12), C14(H14), C8(H8), C26(H26)
2.b Idealised Me refined as rotating group:
 C35(H35A,H35B,H35C), C34(H34A,H34B,H34C), C36(H36A,H36B,H36C), C32(H32A,H32B,
 H32C), C22(H22A,H22B,H22C), C21(H21A,H21B,H21C), C18(H18A,H18B,H18C), C16(H16A,
 H16B,H16C), C30(H30A,H30B,H30C), C17(H17A,H17B,H17C), C20(H20A,H20B,H20C),
 C31(H31A,H31B,H31C)
;
_olex2_exptl_crystal_mounting_method
'Crystal soaked in perfluoro polyether oil and mounted on MiTeGen sample holder directly into the pre-cooled cryostream'
_olex2_submission_special_instructions 'No special instructions were received'

loop_
_space_group_symop_operation_xyz
'x, y, z'
'-x, -y, -z'

loop_
_atom_site_label
_atom_site_type_symbol
_atom_site_fract_x
_atom_site_fract_y
_atom_site_fract_z
_atom_site_U_iso_or_equiv
_atom_site_adp_type
_atom_site_occupancy
_atom_site_site_symmetry_order
_atom_site_calc_flag
_atom_site_refinement_flags_posn
_atom_site_refinement_flags_adp
_atom_site_refinement_flags_occupancy
_atom_site_disorder_assembly
_atom_site_disorder_group
N1 N 0.7744(3) 0.5026(2) 1.07680(14) 0.0353(6) Uani 1 1 d . . . . .
C28 C 1.0131(2) 0.4023(2) 0.71213(14) 0.0167(5) Uani 1 1 d . . . . .
H28 H 1.0640 0.4295 0.7688 0.020 Uiso 1 1 calc R . . . .
C5 C 0.6560(2) 0.66069(19) 0.83702(14) 0.0147(5) Uani 1 1 d . . . . .
C23 C 0.8754(2) 0.43413(19) 0.70008(14) 0.0153(5) Uani 1 1 d . . . . .
C6 C 0.7270(2) 0.5950(2) 0.76790(14) 0.0158(5) Uani 1 1 d . . . . .
H6 H 0.7221 0.6126 0.7130 0.019 Uiso 1 1 calc R . . . .
C24 C 0.8021(3) 0.3963(2) 0.61605(14) 0.0168(5) Uani 1 1 d . . . . .
H24 H 0.7082 0.4188 0.6075 0.020 Uiso 1 1 calc R . . . .
C10 C 0.4379(2) 0.7700(2) 0.85549(14) 0.0164(5) Uani 1 1 d . . . . .
H10 H 0.3827 0.7092 0.8812 0.020 Uiso 1 1 calc R . . . .
C7 C 0.8046(2) 0.50489(19) 0.77547(14) 0.0148(5) Uani 1 1 d . . . . .
C11 C 0.3740(2) 0.8677(2) 0.84826(14) 0.0149(5) Uani 1 1 d . . . . .
C4 C 0.6622(2) 0.6329(2) 0.91745(14) 0.0160(5) Uani 1 1 d . . . . .
C12 C 0.4580(2) 0.9540(2) 0.80895(14) 0.0170(5) Uani 1 1 d . . . . .
H12 H 0.4154 1.0211 0.8037 0.020 Uiso 1 1 calc R . . . .
C3 C 0.7435(3) 0.5442(2) 0.92634(14) 0.0164(5) Uani 1 1 d . . . . .
C14 C 0.6616(3) 0.8476(2) 0.78586(14) 0.0173(5) Uani 1 1 d . . . . .
H14 H 0.7590 0.8396 0.7645 0.021 Uiso 1 1 calc R . . . .
C9 C 0.5820(2) 0.7603(2) 0.82543(14) 0.0151(5) Uani 1 1 d . . . . .
C27 C 1.0788(2) 0.3310(2) 0.64274(15) 0.0167(5) Uani 1 1 d . . . . .
N2 N 0.5401(3) 0.7371(2) 1.05665(14) 0.0343(6) Uani 1 1 d . . . . .
C13 C 0.6012(3) 0.9464(2) 0.77704(14) 0.0165(5) Uani 1 1 d . . . . .
C8 C 0.8128(3) 0.4805(2) 0.85650(14) 0.0174(5) Uani 1 1 d . . . . .
H8 H 0.8661 0.4201 0.8637 0.021 Uiso 1 1 calc R . . . .
C25 C 0.8640(3) 0.3267(2) 0.54525(14) 0.0170(5) Uani 1 1 d . . . . .
C15 C 0.2230(3) 0.8852(2) 0.88993(15) 0.0184(5) Uani 1 1 d . . . . .
C1 C 0.7588(3) 0.5208(2) 1.01000(16) 0.0234(6) Uani 1 1 d . . . . .
C26 C 1.0016(3) 0.2952(2) 0.56081(15) 0.0198(5) Uani 1 1 d . . . . .
H26 H 1.0448 0.2468 0.5129 0.024 Uiso 1 1 calc R . . . .
C33 C 1.2298(3) 0.2958(2) 0.65963(15) 0.0203(5) Uani 1 1 d . . . . .
C2 C 0.5936(3) 0.6934(2) 0.99344(16) 0.0228(6) Uani 1 1 d . . . . .
C19 C 0.6952(3) 1.0448(2) 0.73728(15) 0.0210(5) Uani 1 1 d . . . . .
C29 C 0.7867(3) 0.2812(2) 0.45256(15) 0.0224(6) Uani 1 1 d . . . . .
C35 C 1.2071(3) 0.2209(2) 0.72717(17) 0.0282(6) Uani 1 1 d . . . . .
H35A H 1.1756 0.2711 0.7815 0.042 Uiso 1 1 calc GR . . . .
H35B H 1.3036 0.1990 0.7389 0.042 Uiso 1 1 calc GR . . . .
H35C H 1.1277 0.1446 0.7042 0.042 Uiso 1 1 calc GR . . . .
C34 C 1.2819(3) 0.2166(2) 0.57645(16) 0.0318(6) Uani 1 1 d . . . . .
H34A H 1.2039 0.1392 0.5539 0.048 Uiso 1 1 calc GR . . . .
H34B H 1.3789 0.1967 0.5897 0.048 Uiso 1 1 calc GR . . . .
H34C H 1.2963 0.2628 0.5324 0.048 Uiso 1 1 calc GR . . . .
C36 C 1.3554(3) 0.4138(2) 0.69617(18) 0.0315(6) Uani 1 1 d . . . . .
H36A H 1.3722 0.4617 0.6531 0.047 Uiso 1 1 calc GR . . . .
H36B H 1.4506 0.3906 0.7085 0.047 Uiso 1 1 calc GR . . . .
H36C H 1.3237 0.4645 0.7503 0.047 Uiso 1 1 calc GR . . . .
C32 C 0.8961(3) 0.3282(3) 0.38917(16) 0.0341(7) Uani 1 1 d . . . . .
H32A H 0.9247 0.4194 0.4081 0.051 Uiso 1 1 calc GR . . . .
H32B H 0.8454 0.3003 0.3303 0.051 Uiso 1 1 calc GR . . . .
H32C H 0.9884 0.2949 0.3885 0.051 Uiso 1 1 calc GR . . . .
C22 C 0.5981(3) 1.1278(3) 0.71413(19) 0.0363(7) Uani 1 1 d . . . . .
H22A H 0.5123 1.0761 0.6730 0.054 Uiso 1 1 calc GR . . . .
H22B H 0.6614 1.1872 0.6871 0.054 Uiso 1 1 calc GR . . . .
H22C H 0.5583 1.1734 0.7674 0.054 Uiso 1 1 calc GR . . . .
C21 C 0.8192(3) 1.1313(2) 0.80671(18) 0.0330(7) Uani 1 1 d . . . . .
H21A H 0.7705 1.1709 0.8585 0.049 Uiso 1 1 calc GR . . . .
H21B H 0.8800 1.1955 0.7828 0.049 Uiso 1 1 calc GR . . . .
H21C H 0.8863 1.0826 0.8231 0.049 Uiso 1 1 calc GR . . . .
C18 C 0.1400(3) 0.9593(3) 0.84629(18) 0.0373(7) Uani 1 1 d . . . . .
H18A H 0.2035 1.0433 0.8548 0.056 Uiso 1 1 calc GR . . . .
H18B H 0.0419 0.9646 0.8725 0.056 Uiso 1 1 calc GR . . . .
H18C H 0.1215 0.9173 0.7835 0.056 Uiso 1 1 calc GR . . . .
C16 C 0.1137(3) 0.7609(2) 0.8835(2) 0.0368(7) Uani 1 1 d . . . . .
H16A H 0.0970 0.7112 0.8222 0.055 Uiso 1 1 calc GR . . . .
H16B H 0.0157 0.7754 0.9063 0.055 Uiso 1 1 calc GR . . . .
H16C H 0.1581 0.7161 0.9180 0.055 Uiso 1 1 calc GR . . . .
C30 C 0.6404(3) 0.3275(3) 0.44657(17) 0.0413(8) Uani 1 1 d . . . . .
H30A H 0.5656 0.2945 0.4840 0.062 Uiso 1 1 calc GR . . . .
H30B H 0.5976 0.2989 0.3858 0.062 Uiso 1 1 calc GR . . . .
H30C H 0.6642 0.4187 0.4660 0.062 Uiso 1 1 calc GR . . . .
C17 C 0.2626(3) 0.9566(3) 0.98569(16) 0.0393(7) Uani 1 1 d . . . . .
H17A H 0.3149 0.9093 1.0143 0.059 Uiso 1 1 calc GR . . . .
H17B H 0.1683 0.9685 1.0147 0.059 Uiso 1 1 calc GR . . . .
H17C H 0.3300 1.0379 0.9898 0.059 Uiso 1 1 calc GR . . . .
C20 C 0.7689(4) 0.9847(3) 0.65645(19) 0.0481(9) Uani 1 1 d . . . . .
H20A H 0.8415 0.9401 0.6724 0.072 Uiso 1 1 calc GR . . . .
H20B H 0.8234 1.0491 0.6306 0.072 Uiso 1 1 calc GR . . . .
H20C H 0.6895 0.9260 0.6139 0.072 Uiso 1 1 calc GR . . . .
C31 C 0.7473(4) 0.1382(2) 0.42442(18) 0.0453(8) Uani 1 1 d . . . . .
H31A H 0.8412 0.1077 0.4259 0.068 Uiso 1 1 calc GR . . . .
H31B H 0.6990 0.1080 0.3649 0.068 Uiso 1 1 calc GR . . . .
H31C H 0.6764 0.1075 0.4646 0.068 Uiso 1 1 calc GR . . . .

loop_
_atom_site_aniso_label
_atom_site_aniso_U_11
_atom_site_aniso_U_22
_atom_site_aniso_U_33
_atom_site_aniso_U_23
_atom_site_aniso_U_13
_atom_site_aniso_U_12
N1 0.0521(15) 0.0356(13) 0.0243(13) 0.0113(11) 0.0021(11) 0.0187(12)
C28 0.0183(12) 0.0166(12) 0.0158(12) 0.0053(10) 0.0009(10) 0.0042(10)
C5 0.0129(12) 0.0132(11) 0.0176(12) 0.0039(10) -0.0005(9) 0.0025(10)
C23 0.0158(12) 0.0130(11) 0.0188(12) 0.0065(10) 0.0032(10) 0.0038(10)
C6 0.0136(12) 0.0172(12) 0.0165(12) 0.0062(10) -0.0019(9) 0.0016(10)
C24 0.0152(12) 0.0165(12) 0.0215(13) 0.0098(10) 0.0017(10) 0.0035(10)
C10 0.0161(12) 0.0140(11) 0.0177(12) 0.0036(10) 0.0000(10) 0.0016(10)
C7 0.0114(11) 0.0135(11) 0.0176(12) 0.0025(10) -0.0006(9) 0.0013(10)
C11 0.0154(12) 0.0155(11) 0.0125(11) 0.0020(9) -0.0035(9) 0.0030(10)
C4 0.0166(12) 0.0150(11) 0.0152(12) 0.0024(10) 0.0021(9) 0.0033(10)
C12 0.0182(12) 0.0145(11) 0.0193(12) 0.0034(10) -0.0037(10) 0.0074(10)
C3 0.0187(12) 0.0175(12) 0.0142(12) 0.0069(10) -0.0006(10) 0.0031(10)
C14 0.0129(12) 0.0212(12) 0.0183(12) 0.0054(10) 0.0009(10) 0.0051(10)
C9 0.0168(12) 0.0141(11) 0.0145(11) 0.0023(9) -0.0024(9) 0.0057(10)
C27 0.0163(12) 0.0144(11) 0.0204(12) 0.0062(10) 0.0042(10) 0.0036(10)
N2 0.0448(15) 0.0348(13) 0.0275(13) 0.0073(11) 0.0072(11) 0.0194(12)
C13 0.0168(12) 0.0175(12) 0.0152(12) 0.0055(10) -0.0026(10) 0.0029(10)
C8 0.0181(12) 0.0162(12) 0.0192(12) 0.0066(10) -0.0017(10) 0.0045(10)
C25 0.0189(13) 0.0132(11) 0.0174(12) 0.0041(10) 0.0014(10) 0.0008(10)
C15 0.0167(12) 0.0196(12) 0.0200(12) 0.0053(10) 0.0009(10) 0.0069(10)
C1 0.0305(14) 0.0226(13) 0.0189(13) 0.0047(11) -0.0001(11) 0.0109(11)
C26 0.0229(13) 0.0181(12) 0.0183(13) 0.0035(10) 0.0064(10) 0.0061(10)
C33 0.0178(13) 0.0233(13) 0.0223(13) 0.0072(11) 0.0064(10) 0.0088(11)
C2 0.0262(14) 0.0228(13) 0.0234(14) 0.0088(11) 0.0000(11) 0.0113(11)
C19 0.0194(13) 0.0212(13) 0.0265(13) 0.0123(11) 0.0030(10) 0.0060(11)
C29 0.0255(14) 0.0233(13) 0.0162(12) 0.0052(10) 0.0001(10) 0.0013(11)
C35 0.0227(14) 0.0376(15) 0.0344(15) 0.0192(13) 0.0075(11) 0.0166(12)
C34 0.0319(15) 0.0418(16) 0.0296(15) 0.0102(13) 0.0097(12) 0.0249(13)
C36 0.0188(13) 0.0367(15) 0.0418(16) 0.0139(13) 0.0032(12) 0.0084(12)
C32 0.0368(16) 0.0448(17) 0.0197(14) 0.0127(13) 0.0019(12) 0.0022(14)
C22 0.0244(15) 0.0375(16) 0.0548(19) 0.0309(14) -0.0020(13) 0.0006(13)
C21 0.0265(15) 0.0309(15) 0.0434(17) 0.0180(13) -0.0010(13) 0.0007(12)
C18 0.0264(15) 0.0594(19) 0.0443(17) 0.0301(16) 0.0148(13) 0.0282(14)
C16 0.0192(14) 0.0293(15) 0.061(2) 0.0116(14) 0.0145(13) 0.0047(12)
C30 0.0334(16) 0.070(2) 0.0215(14) 0.0123(14) -0.0050(12) 0.0130(15)
C17 0.0264(15) 0.0596(19) 0.0251(15) 0.0001(14) 0.0053(12) 0.0100(14)
C20 0.077(2) 0.0311(16) 0.0402(18) 0.0165(14) 0.0308(17) 0.0120(16)
C31 0.069(2) 0.0269(15) 0.0290(16) 0.0042(13) -0.0158(15) -0.0086(15)

loop_
_atom_type_symbol
_atom_type_description
_atom_type_scat_dispersion_real
_atom_type_scat_dispersion_imag
_atom_type_scat_source
C C 0.0033 0.0016 'International Tables Vol C Tables 4.2.6.8 and 6.1.1.4'
H H 0.0000 0.0000 'International Tables Vol C Tables 4.2.6.8 and 6.1.1.4'
N N 0.0061 0.0033 'International Tables Vol C Tables 4.2.6.8 and 6.1.1.4'

loop_
_geom_angle_atom_site_label_1
_geom_angle_atom_site_label_2
_geom_angle_atom_site_label_3
_geom_angle
_geom_angle_site_symmetry_1
_geom_angle_site_symmetry_3
_geom_angle_publ_flag
C23 C28 H28 119.3 . . ?
C23 C28 C27 121.4(2) . . ?
C27 C28 H28 119.3 . . ?
C6 C5 C4 117.97(19) . . ?
C6 C5 C9 120.1(2) . . ?
C4 C5 C9 121.91(19) . . ?
C28 C23 C24 119.3(2) . . ?
C28 C23 C7 120.4(2) . . ?
C24 C23 C7 120.4(2) . . ?
C5 C6 H6 118.5 . . ?
C7 C6 C5 123.1(2) . . ?
C7 C6 H6 118.5 . . ?
C23 C24 H24 119.4 . . ?
C25 C24 C23 121.2(2) . . ?
C25 C24 H24 119.4 . . ?
C11 C10 H10 119.6 . . ?
C11 C10 C9 120.8(2) . . ?
C9 C10 H10 119.6 . . ?
C6 C7 C23 121.8(2) . . ?
C6 C7 C8 118.2(2) . . ?
C8 C7 C23 119.98(19) . . ?
C10 C11 C12 117.8(2) . . ?
C10 C11 C15 120.3(2) . . ?
C12 C11 C15 121.7(2) . . ?
C5 C4 C3 119.38(19) . . ?
C5 C4 C2 123.4(2) . . ?
C3 C4 C2 117.1(2) . . ?
C11 C12 H12 118.4 . . ?
C13 C12 C11 123.1(2) . . ?
C13 C12 H12 118.4 . . ?
C4 C3 C1 119.8(2) . . ?
C8 C3 C4 121.3(2) . . ?
C8 C3 C1 119.0(2) . . ?
C9 C14 H14 119.4 . . ?
C9 C14 C13 121.2(2) . . ?
C13 C14 H14 119.4 . . ?
C10 C9 C5 121.5(2) . . ?
C14 C9 C5 118.7(2) . . ?
C14 C9 C10 119.8(2) . . ?
C28 C27 C33 119.6(2) . . ?
C26 C27 C28 117.2(2) . . ?
C26 C27 C33 123.2(2) . . ?
C12 C13 C14 117.4(2) . . ?
C12 C13 C19 122.6(2) . . ?
C14 C13 C19 120.0(2) . . ?
C7 C8 H8 120.0 . . ?
C3 C8 C7 120.1(2) . . ?
C3 C8 H8 120.0 . . ?
C24 C25 C26 117.5(2) . . ?
C24 C25 C29 123.2(2) . . ?
C26 C25 C29 119.4(2) . . ?
C18 C15 C11 111.92(19) . . ?
C16 C15 C11 111.63(19) . . ?
C16 C15 C18 107.6(2) . . ?
C16 C15 C17 109.5(2) . . ?
C17 C15 C11 107.24(18) . . ?
C17 C15 C18 108.9(2) . . ?
N1 C1 C3 178.5(3) . . ?
C27 C26 C25 123.4(2) . . ?
C27 C26 H26 118.3 . . ?
C25 C26 H26 118.3 . . ?
C27 C33 C35 109.03(18) . . ?
C34 C33 C27 111.8(2) . . ?
C34 C33 C35 108.4(2) . . ?
C34 C33 C36 108.9(2) . . ?
C36 C33 C27 109.91(19) . . ?
C36 C33 C35 108.7(2) . . ?
N2 C2 C4 176.2(2) . . ?
C13 C19 C21 108.15(19) . . ?
C22 C19 C13 112.09(19) . . ?
C22 C19 C21 106.2(2) . . ?
C20 C19 C13 111.2(2) . . ?
C20 C19 C22 109.1(2) . . ?
C20 C19 C21 110.0(2) . . ?
C25 C29 C31 108.78(19) . . ?
C32 C29 C25 109.79(19) . . ?
C32 C29 C31 109.1(2) . . ?
C30 C29 C25 112.5(2) . . ?
C30 C29 C32 107.6(2) . . ?
C30 C29 C31 109.0(2) . . ?
C33 C35 H35A 109.5 . . ?
C33 C35 H35B 109.5 . . ?
C33 C35 H35C 109.5 . . ?
H35A C35 H35B 109.5 . . ?
H35A C35 H35C 109.5 . . ?
H35B C35 H35C 109.5 . . ?
C33 C34 H34A 109.5 . . ?
C33 C34 H34B 109.5 . . ?
C33 C34 H34C 109.5 . . ?
H34A C34 H34B 109.5 . . ?
H34A C34 H34C 109.5 . . ?
H34B C34 H34C 109.5 . . ?
C33 C36 H36A 109.5 . . ?
C33 C36 H36B 109.5 . . ?
C33 C36 H36C 109.5 . . ?
H36A C36 H36B 109.5 . . ?
H36A C36 H36C 109.5 . . ?
H36B C36 H36C 109.5 . . ?
C29 C32 H32A 109.5 . . ?
C29 C32 H32B 109.5 . . ?
C29 C32 H32C 109.5 . . ?
H32A C32 H32B 109.5 . . ?
H32A C32 H32C 109.5 . . ?
H32B C32 H32C 109.5 . . ?
C19 C22 H22A 109.5 . . ?
C19 C22 H22B 109.5 . . ?
C19 C22 H22C 109.5 . . ?
H22A C22 H22B 109.5 . . ?
H22A C22 H22C 109.5 . . ?
H22B C22 H22C 109.5 . . ?
C19 C21 H21A 109.5 . . ?
C19 C21 H21B 109.5 . . ?
C19 C21 H21C 109.5 . . ?
H21A C21 H21B 109.5 . . ?
H21A C21 H21C 109.5 . . ?
H21B C21 H21C 109.5 . . ?
C15 C18 H18A 109.5 . . ?
C15 C18 H18B 109.5 . . ?
C15 C18 H18C 109.5 . . ?
H18A C18 H18B 109.5 . . ?
H18A C18 H18C 109.5 . . ?
H18B C18 H18C 109.5 . . ?
C15 C16 H16A 109.5 . . ?
C15 C16 H16B 109.5 . . ?
C15 C16 H16C 109.5 . . ?
H16A C16 H16B 109.5 . . ?
H16A C16 H16C 109.5 . . ?
H16B C16 H16C 109.5 . . ?
C29 C30 H30A 109.5 . . ?
C29 C30 H30B 109.5 . . ?
C29 C30 H30C 109.5 . . ?
H30A C30 H30B 109.5 . . ?
H30A C30 H30C 109.5 . . ?
H30B C30 H30C 109.5 . . ?
C15 C17 H17A 109.5 . . ?
C15 C17 H17B 109.5 . . ?
C15 C17 H17C 109.5 . . ?
H17A C17 H17B 109.5 . . ?
H17A C17 H17C 109.5 . . ?
H17B C17 H17C 109.5 . . ?
C19 C20 H20A 109.5 . . ?
C19 C20 H20B 109.5 . . ?
C19 C20 H20C 109.5 . . ?
H20A C20 H20B 109.5 . . ?
H20A C20 H20C 109.5 . . ?
H20B C20 H20C 109.5 . . ?
C29 C31 H31A 109.5 . . ?
C29 C31 H31B 109.5 . . ?
C29 C31 H31C 109.5 . . ?
H31A C31 H31B 109.5 . . ?
H31A C31 H31C 109.5 . . ?
H31B C31 H31C 109.5 . . ?

loop_
_geom_bond_atom_site_label_1
_geom_bond_atom_site_label_2
_geom_bond_distance
_geom_bond_site_symmetry_2
_geom_bond_publ_flag
N1 C1 1.150(3) . ?
C28 H28 0.9500 . ?
C28 C23 1.385(3) . ?
C28 C27 1.397(3) . ?
C5 C6 1.393(3) . ?
C5 C4 1.403(3) . ?
C5 C9 1.487(3) . ?
C23 C24 1.402(3) . ?
C23 C7 1.482(3) . ?
C6 H6 0.9500 . ?
C6 C7 1.392(3) . ?
C24 H24 0.9500 . ?
C24 C25 1.385(3) . ?
C10 H10 0.9500 . ?
C10 C11 1.391(3) . ?
C10 C9 1.393(3) . ?
C7 C8 1.395(3) . ?
C11 C12 1.396(3) . ?
C11 C15 1.535(3) . ?
C4 C3 1.405(3) . ?
C4 C2 1.433(3) . ?
C12 H12 0.9500 . ?
C12 C13 1.392(3) . ?
C3 C8 1.382(3) . ?
C3 C1 1.438(3) . ?
C14 H14 0.9500 . ?
C14 C9 1.392(3) . ?
C14 C13 1.392(3) . ?
C27 C26 1.389(3) . ?
C27 C33 1.534(3) . ?
N2 C2 1.151(3) . ?
C13 C19 1.535(3) . ?
C8 H8 0.9500 . ?
C25 C26 1.396(3) . ?
C25 C29 1.533(3) . ?
C15 C18 1.529(3) . ?
C15 C16 1.520(3) . ?
C15 C17 1.521(3) . ?
C26 H26 0.9500 . ?
C33 C35 1.534(3) . ?
C33 C34 1.526(3) . ?
C33 C36 1.531(3) . ?
C19 C22 1.529(3) . ?
C19 C21 1.537(3) . ?
C19 C20 1.510(4) . ?
C29 C32 1.528(3) . ?
C29 C30 1.527(4) . ?
C29 C31 1.535(3) . ?
C35 H35A 0.9800 . ?
C35 H35B 0.9800 . ?
C35 H35C 0.9800 . ?
C34 H34A 0.9800 . ?
C34 H34B 0.9800 . ?
C34 H34C 0.9800 . ?
C36 H36A 0.9800 . ?
C36 H36B 0.9800 . ?
C36 H36C 0.9800 . ?
C32 H32A 0.9800 . ?
C32 H32B 0.9800 . ?
C32 H32C 0.9800 . ?
C22 H22A 0.9800 . ?
C22 H22B 0.9800 . ?
C22 H22C 0.9800 . ?
C21 H21A 0.9800 . ?
C21 H21B 0.9800 . ?
C21 H21C 0.9800 . ?
C18 H18A 0.9800 . ?
C18 H18B 0.9800 . ?
C18 H18C 0.9800 . ?
C16 H16A 0.9800 . ?
C16 H16B 0.9800 . ?
C16 H16C 0.9800 . ?
C30 H30A 0.9800 . ?
C30 H30B 0.9800 . ?
C30 H30C 0.9800 . ?
C17 H17A 0.9800 . ?
C17 H17B 0.9800 . ?
C17 H17C 0.9800 . ?
C20 H20A 0.9800 . ?
C20 H20B 0.9800 . ?
C20 H20C 0.9800 . ?
C31 H31A 0.9800 . ?
C31 H31B 0.9800 . ?
C31 H31C 0.9800 . ?
